data_9000450
loop_
_publ_author_name
'Rosenzweig, A.'
'Ryan, R. R.'

_publ_section_title
;
 Refinement of the crystal structure of cuprosklodowskite,
 Cu[(UO2)2(SiO3OH)2]*6(H2O)
 Note: y(U) was changed to reproduce reported bond lengths
;
_journal_name_full 'American Mineralogist'
_journal_page_first 448
_journal_page_last 453
_journal_volume 60
_journal_year 1975
_chemical_compound_source 'Musonoi mine, Kolwezi, Katanga, Zaire'
_chemical_formula_sum 'Cu H12 O18 Si2 U2'
_chemical_name_mineral Cuprosklodowskite
_space_group_IT_number 2
_symmetry_space_group_name_Hall '-P 1'
_symmetry_space_group_name_H-M 'P -1'
_cell_angle_alpha 109.2
_cell_angle_beta 89.8
_cell_angle_gamma 110
_cell_formula_units_Z 1
_cell_length_a 7.052
_cell_length_b 9.267
_cell_length_c 6.655
_cell_volume 383.028
_database_code_amcsd 0000461
_exptl_crystal_density_diffrn 3.884
_cod_original_formula_sum 'U2 Cu Si2 O18 H12'
_cod_database_code 9000450

loop_
_space_group_symop_operation_xyz
x,y,z
-x,-y,-z

loop_
_atom_site_aniso_label
_atom_site_aniso_U_11
_atom_site_aniso_U_22
_atom_site_aniso_U_33
_atom_site_aniso_U_12
_atom_site_aniso_U_13
_atom_site_aniso_U_23
U 0.00898 0.02058 0.00532 0.01550 0.00395 0.01006
Cu 0.03462 0.02666 0.03508 0.01659 0.00935 0.02553
Si 0.01512 0.02295 0.00769 0.01713 0.00623 0.01109
O1 0.02082 0.03408 0.01991 0.02094 0.00478 0.03172
O2 0.01600 0.04589 0.02030 0.03535 0.00935 0.03378
O3 0.02147 0.04218 0.00512 0.03997 0.01372 0.02295
O4 0.01315 0.03645 0.00710 0.02828 0.00852 0.02012
O5 0.04382 0.02835 0.01596 0.03209 0.00852 0.01547
O6 0.01643 0.02970 0.00572 0.02447 0.00478 0.01032
Wat7 0.05434 0.02497 0.02838 0.00489 -0.00831 0.01367
Wat8 0.03900 0.04421 0.11313 0.04079 0.04281 0.07427
Wat9 0.05609 0.05838 0.06189 0.02556 0.01081 0.03198

loop_
_atom_site_label
_atom_site_fract_x
_atom_site_fract_y
_atom_site_fract_z
_atom_site_type_symbol
_atom_site_attached_hydrogens
U 0.25890 0.02100 0.63970 U 0
Cu 0.50000 0.50000 0.00000 Cu 0
Si 0.77350 0.05260 0.85730 Si 0
O1 0.35300 0.23500 0.69900 O 0
O2 0.83800 0.19300 0.41600 O 0
O3 0.58800 0.02400 0.69200 O 0
O4 0.93200 0.01800 0.69000 O 0
O5 0.86300 0.24800 0.02100 O 0
O6 0.72000 0.94000 0.00200 O 0
Wat7 0.46500 0.37400 0.19300 O 2
Wat8 0.23100 0.51300 0.05200 O 2
Wat9 0.20100 0.48200 0.49900 O 2

loop_
_cod_changelog_entry_id
_cod_changelog_entry_author
_cod_changelog_entry_date
_cod_changelog_entry_text
1
;cod-tools version 3.8.0
Id: cif_guess_AMCSD_atom_types 9574 2023-05-10 09:00:05Z saulius
;
2023-05-10T18:46:18+03:00
;Derived atom types and hydrogen counts
from atom names that follow the AMCSD naming convention
(Wat == water, O-H == hydroxyl).
;

loop_
_cod_related_entry_id
_cod_related_entry_database
_cod_related_entry_code
1 AMCSD 0000461
